data_1535237
loop_
_publ_author_name
'Mennemann, K.'
'Mattes, R.'

_publ_section_title
;
 Synthesis and Structural and Spectroscopic Properties of Di-mue-sulphido-
 and mue-Oxo-mue-sulphido-oxomolybdates(V) with Chloro, Oxalato, and
 Thio-oxalato Ligands
;
_journal_name_full 'Journal of Chemical Research (Synopsis)'
_journal_page_first 100
_journal_page_last 101
_journal_volume 1979
_journal_year 1979
_chemical_formula_sum 'Cl4 Cs2 H4 Mo2 O4 S2'
_chemical_name_systematic 'Cs2 (S2 Mo2 O2 Cl4 (H2 O)2)'
_space_group_IT_number 14
_symmetry_space_group_name_Hall '-P 2ybc'
_symmetry_space_group_name_H-M 'P 1 21/c 1'
_cell_angle_alpha 90
_cell_angle_beta 109.66
_cell_angle_gamma 90
_cell_formula_units_Z 4
_cell_length_a 6.781
_cell_length_b 20.073
_cell_length_c 10.425
_cell_volume 1336.279
_citation_journal_id_ASTM JRPSDC
_cod_data_source_file Mennemann_JRPSDC_1979_200.cif
_cod_data_source_block H4Cl4Cs2Mo2O4S2
_cod_original_formula_sum 'H4 Cl4 Cs2 Mo2 O4 S2'
_cod_database_code 1535237

loop_
_symmetry_equiv_pos_as_xyz
x,y,z
-x,y+1/2,-z+1/2
-x,-y,-z
x,-y-1/2,z-1/2

loop_
_atom_site_label
_atom_site_type_symbol
_atom_site_fract_x
_atom_site_fract_y
_atom_site_fract_z
_atom_site_occupancy
_atom_site_U_iso_or_equiv
S1 S-2 -0.0039 0.32333 0.26125 1 0.0
Cl1 Cl-1 0.74448 0.41164 0.04019 1 0.0
S2 S-2 0.78641 0.07521 -0.00234 1 0.0
Cs1 Cs+1 0.24201 0.41606 0.02706 1 0.0
Cl3 Cl-1 0.28167 0.24052 -0.00178 1 0.0
Mo2 Mo+5 0.97973 0.33043 0.48107 1 0.0
O1 O-2 0.2523 0.41038 0.4589 1 0.0
O3 O-2 0.0078 0.48025 0.2628 1 0.0
Mo1 Mo+5 0.74808 0.40024 0.2808 1 0.0
O2 O-2 0.5416 0.35262 0.2723 1 0.0
Cl2 Cl-1 0.08405 0.1441 0.21263 1 0.0
Cl4 Cl-1 0.43886 0.00867 0.2387 1 0.0
O4 O-2 0.8186 0.22914 0.0085 1 0.0
Cs2 Cs+1 0.59454 0.19546 0.26716 1 0.0
